data_7011491
loop_
_publ_author_name
'Baker, Robert J.'
'Cole, Marcus L.'
'Jones, Cameron'
'Mahon, Mary F.'

_publ_section_title
;
 Bidentate N-heterocyclic carbene complexes of Group 13 trihydrides and
 trihalides
;
_journal_issue 9
_journal_name_full 'Journal of the Chemical Society, Dalton Transactions'
_journal_page_first 1992
_journal_paper_doi 10.1039/b200500j
_journal_year 2002
_chemical_formula_sum 'C16 H32 Al2 N4'
_chemical_formula_weight 334.42
_chemical_name_systematic
;
?
;
_space_group_IT_number 14
_symmetry_cell_setting monoclinic
_symmetry_space_group_name_Hall '-P 2yn'
_symmetry_space_group_name_H-M 'P 1 21/n 1'
_atom_sites_solution_hydrogens geom
_atom_sites_solution_primary direct
_atom_sites_solution_secondary difmap
_audit_creation_method SHELXL-97
_cell_angle_alpha 90.00
_cell_angle_beta 100.031(2)
_cell_angle_gamma 90.00
_cell_formula_units_Z 2
_cell_length_a 6.0020(2)
_cell_length_b 25.0350(8)
_cell_length_c 6.8670(2)
_cell_measurement_reflns_used 25
_cell_measurement_temperature 150(2)
_cell_measurement_theta_max 18
_cell_measurement_theta_min 12
_cell_volume 1016.06(6)
_computing_data_reduction 'Denzo and Scalepack (otwinowski & Minor, 1997'
_computing_molecular_graphics 'ORTEX (P.McArdle, 1995)'
_computing_publication_material 'SHELXL-97/2 (Sheldrick,1997)'
_computing_structure_refinement 'SHELXL-97 (Sheldrick, 1997)'
_computing_structure_solution 'SHELXS-97 (Sheldrick, 1990)'
_diffrn_ambient_temperature 150(2)
_diffrn_measured_fraction_theta_full 0.990
_diffrn_measured_fraction_theta_max 0.990
_diffrn_measurement_device_type KappaCCD
_diffrn_measurement_method KappaCCD
_diffrn_radiation_monochromator graphite
_diffrn_radiation_source 'fine-focus sealed tube'
_diffrn_radiation_type MoK\a
_diffrn_radiation_wavelength 0.71073
_diffrn_reflns_av_R_equivalents 0.0871
_diffrn_reflns_av_sigmaI/netI 0.0562
_diffrn_reflns_limit_h_max 7
_diffrn_reflns_limit_h_min -7
_diffrn_reflns_limit_k_max 32
_diffrn_reflns_limit_k_min -32
_diffrn_reflns_limit_l_max 9
_diffrn_reflns_limit_l_min -8
_diffrn_reflns_number 13427
_diffrn_reflns_theta_full 27.90
_diffrn_reflns_theta_max 27.90
_diffrn_reflns_theta_min 3.12
_exptl_absorpt_coefficient_mu 0.146
_exptl_absorpt_correction_T_max 0.9785
_exptl_absorpt_correction_T_min 0.9714
_exptl_crystal_colour Colourless
_exptl_crystal_density_diffrn 1.093
_exptl_crystal_density_method 'not measured'
_exptl_crystal_description Irregular
_exptl_crystal_F_000 364
_exptl_crystal_size_max 0.20
_exptl_crystal_size_mid 0.20
_exptl_crystal_size_min 0.15
_refine_diff_density_max 0.314
_refine_diff_density_min -0.285
_refine_diff_density_rms 0.054
_refine_ls_extinction_coef 0.047(7)
_refine_ls_extinction_expression Fc^*^=kFc[1+0.001xFc^2^\l^3^/sin(2\q)]^-1/4^
_refine_ls_extinction_method SHELXL
_refine_ls_goodness_of_fit_ref 1.083
_refine_ls_hydrogen_treatment mixed
_refine_ls_matrix_type full
_refine_ls_number_parameters 165
_refine_ls_number_reflns 2391
_refine_ls_number_restraints 0
_refine_ls_restrained_S_all 1.083
_refine_ls_R_factor_all 0.0815
_refine_ls_R_factor_gt 0.0533
_refine_ls_shift/su_max 0.000
_refine_ls_shift/su_mean 0.000
_refine_ls_structure_factor_coef Fsqd
_refine_ls_weighting_details
; calc
[1.00000+0.00000exp(0.00(sin\q/\l)^2^)]/
[\s^2^(Fo^2^)+0.0000+0.6752*P+(0.0555P)^2^+0.0000sin\q/\l]
where P = 0.00000Fo^2^ + 1.00000Fc^2^
;
_refine_ls_weighting_scheme calc
_refine_ls_wR_factor_gt 0.1310
_refine_ls_wR_factor_ref 0.1431
_reflns_number_gt 1727
_reflns_number_total 2391
_reflns_threshold_expression >2sigma(I)
_cod_data_source_file b200500j.txt
_cod_data_source_block cmpd5
_cod_depositor_comments
;
The following automatic conversions were performed:
'_symmetry_cell_setting' value 'Monoclinic' changed to 'monoclinic'
according to '/home/saulius/struct/CIF-dictionaries/cif_core.dic'
dictionary named 'cif_core.dic' version 2.4.1 from 2010-06-29.

Automatic conversion script
Id: cif_fix_enum 1527 2010-12-29 10:47:43Z saulius 
;
_cod_original_sg_symbol_H-M P21/n
_cod_database_code 7011491

loop_
_symmetry_equiv_pos_as_xyz
'x, y, z'
'-x+1/2, y+1/2, -z+1/2'
'-x, -y, -z'
'x-1/2, -y-1/2, z-1/2'

loop_
_atom_site_label
_atom_site_type_symbol
_atom_site_fract_x
_atom_site_fract_y
_atom_site_fract_z
_atom_site_U_iso_or_equiv
_atom_site_adp_type
_atom_site_occupancy
_atom_site_symmetry_multiplicity
_atom_site_calc_flag
_atom_site_refinement_flags
_atom_site_disorder_assembly
_atom_site_disorder_group
Al1 Al 1.32959(12) 0.11482(3) 0.46458(10) 0.0298(3) Uani 1 1 d . . .
N1 N 0.9814(3) 0.03767(7) 0.2638(3) 0.0252(4) Uani 1 1 d . . .
N2 N 0.9227(3) 0.11092(7) 0.1009(3) 0.0241(4) Uani 1 1 d . . .
C1 C 1.0569(4) 0.08889(8) 0.2600(3) 0.0240(5) Uani 1 1 d . . .
C2 C 1.0671(4) -0.00179(9) 0.4157(3) 0.0282(5) Uani 1 1 d . . .
C3 C 0.8048(4) 0.02811(9) 0.1113(3) 0.0285(5) Uani 1 1 d . . .
C4 C 0.7666(4) 0.07412(9) 0.0098(3) 0.0280(5) Uani 1 1 d . . .
C5 C 0.9324(4) 0.16854(9) 0.0389(3) 0.0278(5) Uani 1 1 d . . .
C6 C 0.7747(5) 0.17639(12) -0.1580(4) 0.0395(7) Uani 1 1 d . . .
C7 C 0.8535(5) 0.20304(10) 0.1971(4) 0.0346(6) Uani 1 1 d . . .
C8 C 1.1718(5) 0.18190(11) 0.0144(4) 0.0350(6) Uani 1 1 d . . .
H1 H 1.294(5) 0.0909(13) 0.660(5) 0.065(9) Uiso 1 1 d . . .
H2 H 1.543(6) 0.0943(13) 0.400(5) 0.066(9) Uiso 1 1 d . . .
H3 H 1.340(5) 0.1733(12) 0.478(4) 0.058(9) Uiso 1 1 d . . .
H4 H 1.221(5) 0.0053(10) 0.460(4) 0.032(7) Uiso 1 1 d . . .
H5 H 1.047(4) -0.0387(11) 0.360(4) 0.036(7) Uiso 1 1 d . . .
H6 H 0.732(4) -0.0060(10) 0.095(4) 0.031(6) Uiso 1 1 d . . .
H7 H 0.664(4) 0.0819(10) -0.102(4) 0.033(7) Uiso 1 1 d . . .
H8 H 0.814(4) 0.1571(11) -0.256(4) 0.030(7) Uiso 1 1 d . . .
H9 H 0.793(5) 0.2086(13) -0.196(4) 0.049(8) Uiso 1 1 d . . .
H10 H 0.607(5) 0.1708(10) -0.147(4) 0.040(7) Uiso 1 1 d . . .
H11 H 0.709(5) 0.1950(11) 0.206(4) 0.041(8) Uiso 1 1 d . . .
H12 H 0.853(4) 0.2394(11) 0.156(3) 0.031(6) Uiso 1 1 d . . .
H13 H 0.963(5) 0.1995(11) 0.331(4) 0.043(7) Uiso 1 1 d . . .
H14 H 1.174(5) 0.2174(13) -0.034(4) 0.053(8) Uiso 1 1 d . . .
H15 H 1.218(5) 0.1593(12) -0.081(4) 0.048(8) Uiso 1 1 d . . .
H16 H 1.276(4) 0.1783(9) 0.134(4) 0.026(6) Uiso 1 1 d . . .

loop_
_atom_site_aniso_label
_atom_site_aniso_U_11
_atom_site_aniso_U_22
_atom_site_aniso_U_33
_atom_site_aniso_U_23
_atom_site_aniso_U_13
_atom_site_aniso_U_12
Al1 0.0335(4) 0.0258(4) 0.0267(4) -0.0001(3) -0.0043(3) -0.0002(3)
N1 0.0324(11) 0.0200(9) 0.0225(9) 0.0008(7) 0.0027(7) 0.0012(8)
N2 0.0272(10) 0.0208(9) 0.0232(9) 0.0018(7) 0.0014(7) -0.0006(7)
C1 0.0281(12) 0.0211(11) 0.0223(11) -0.0016(8) 0.0030(8) 0.0015(9)
C2 0.0370(14) 0.0210(11) 0.0249(11) 0.0017(8) 0.0010(9) 0.0045(10)
C3 0.0326(13) 0.0251(12) 0.0261(12) -0.0013(9) 0.0007(9) -0.0027(10)
C4 0.0319(13) 0.0272(12) 0.0229(11) -0.0012(8) -0.0009(9) -0.0003(9)
C5 0.0338(13) 0.0202(11) 0.0276(11) 0.0047(8) 0.0007(9) -0.0001(9)
C6 0.0476(18) 0.0310(14) 0.0348(15) 0.0119(11) -0.0073(12) -0.0029(12)
C7 0.0377(15) 0.0233(13) 0.0430(15) 0.0010(10) 0.0077(12) 0.0033(11)
C8 0.0364(14) 0.0342(14) 0.0343(14) 0.0042(11) 0.0059(11) -0.0044(11)

loop_
_atom_type_symbol
_atom_type_description
_atom_type_scat_dispersion_real
_atom_type_scat_dispersion_imag
_atom_type_scat_source
C C 0.0033 0.0016 'International Tables Vol C Tables 4.2.6.8 and 6.1.1.4'
H H 0.0000 0.0000 'International Tables Vol C Tables 4.2.6.8 and 6.1.1.4'
N N 0.0061 0.0033 'International Tables Vol C Tables 4.2.6.8 and 6.1.1.4'
Al Al 0.0645 0.0514 'International Tables Vol C Tables 4.2.6.8 and 6.1.1.4'

loop_
_geom_angle_atom_site_label_1
_geom_angle_atom_site_label_2
_geom_angle_atom_site_label_3
_geom_angle
_geom_angle_site_symmetry_1
_geom_angle_site_symmetry_3
_geom_angle_publ_flag
C1 N1 C3 111.35(18) . . ?
C1 N1 C2 124.93(19) . . ?
C3 N1 C2 123.63(19) . . ?
C1 N2 C4 110.71(17) . . ?
C1 N2 C5 124.71(17) . . ?
C4 N2 C5 124.48(17) . . ?
N2 C1 N1 104.21(18) . . ?
N2 C1 Al1 135.11(16) . . ?
N1 C1 Al1 120.62(15) . . ?
N1 C2 C2 109.6(2) . 3_756 ?
C4 C3 N1 106.5(2) . . ?
C3 C4 N2 107.2(2) . . ?
N2 C5 C8 109.08(19) . . ?
N2 C5 C6 108.99(19) . . ?
C8 C5 C6 109.2(2) . . ?
N2 C5 C7 107.99(18) . . ?
C8 C5 C7 111.9(2) . . ?
C6 C5 C7 109.7(2) . . ?

loop_
_geom_bond_atom_site_label_1
_geom_bond_atom_site_label_2
_geom_bond_distance
_geom_bond_site_symmetry_2
_geom_bond_publ_flag
Al1 C1 2.067(2) . ?
N1 C1 1.362(3) . ?
N1 C3 1.375(3) . ?
N1 C2 1.463(3) . ?
N2 C1 1.357(3) . ?
N2 C4 1.383(3) . ?
N2 C5 1.508(3) . ?
C2 C2 1.524(5) 3_756 ?
C3 C4 1.345(3) . ?
C5 C8 1.513(3) . ?
C5 C6 1.523(3) . ?
C5 C7 1.526(3) . ?
